data_7249140
loop_
_publ_author_name
'Liu, Lu'
'Zhang, Le-Tian'
'Yuan, Feng-Chen'
'Ren, Hong-Xia'
'Ma, Yue'
'Wang, Qing-Lun'

_publ_section_title
;
 Extended viologen compounds with photochromism, photoresponsive
 luminescence and ultrahigh quenching efficiency
;
_journal_issue 33
_journal_name_full CrystEngComm
_journal_page_first 4431
_journal_page_last 4438
_journal_paper_doi 10.1039/D4CE00615A
_journal_volume 26
_journal_year 2024
_chemical_formula_sum 'C10 H10 N2 O5 S2'
_chemical_formula_weight 302.32
_space_group_IT_number 14
_space_group_name_Hall '-P 2yn'
_space_group_name_H-M_alt 'P 1 21/n 1'
_symmetry_cell_setting monoclinic
_symmetry_space_group_name_H-M 'P 1 21/n 1'
_atom_sites_solution_hydrogens geom
_atom_sites_solution_primary direct
_atom_sites_solution_secondary difmap
_audit_creation_method SHELXL-97
_audit_update_record
;
2024-05-21 deposited with the CCDC.	2024-07-29 downloaded from the CCDC.
;
_cell_angle_alpha 90.00
_cell_angle_beta 90.7560(10)
_cell_angle_gamma 90.00
_cell_formula_units_Z 4
_cell_length_a 5.49590(10)
_cell_length_b 15.2745(3)
_cell_length_c 13.9065(2)
_cell_measurement_reflns_used 3825
_cell_measurement_temperature 100(2)
_cell_measurement_theta_max 75.9320
_cell_measurement_theta_min 4.2680
_cell_volume 1167.31(4)
_computing_structure_refinement 'SHELXL-97 (Sheldrick, 1997)'
_computing_structure_solution 'SHELXS-97 (Sheldrick, 1990)'
_diffrn_ambient_temperature 100(2)
_diffrn_measured_fraction_theta_full 0.995
_diffrn_measured_fraction_theta_max 0.995
_diffrn_measurement_device_type 'CCD area detector'
_diffrn_measurement_method 'phi and omega scans'
_diffrn_radiation_monochromator graphite
_diffrn_radiation_source 'fine-focus sealed tube'
_diffrn_radiation_type CuK\a
_diffrn_radiation_wavelength 1.54184
_diffrn_reflns_av_R_equivalents 0.0319
_diffrn_reflns_av_sigmaI/netI 0.0335
_diffrn_reflns_limit_h_max 6
_diffrn_reflns_limit_h_min -5
_diffrn_reflns_limit_k_max 19
_diffrn_reflns_limit_k_min -17
_diffrn_reflns_limit_l_max 17
_diffrn_reflns_limit_l_min -13
_diffrn_reflns_number 5731
_diffrn_reflns_theta_full 76.27
_diffrn_reflns_theta_max 76.27
_diffrn_reflns_theta_min 4.30
_exptl_absorpt_coefficient_mu 4.356
_exptl_absorpt_correction_T_max 0.5611
_exptl_absorpt_correction_T_min 0.4762
_exptl_absorpt_correction_type multi-scan
_exptl_absorpt_process_details cystalclear
_exptl_crystal_colour brown
_exptl_crystal_density_diffrn 1.720
_exptl_crystal_density_meas ?
_exptl_crystal_density_method 'not measured'
_exptl_crystal_description block
_exptl_crystal_F_000 624
_exptl_crystal_size_max 0.20
_exptl_crystal_size_mid 0.15
_exptl_crystal_size_min 0.15
_refine_diff_density_max 0.364
_refine_diff_density_min -0.583
_refine_diff_density_rms 0.079
_refine_ls_extinction_method none
_refine_ls_goodness_of_fit_ref 1.094
_refine_ls_hydrogen_treatment mixed
_refine_ls_matrix_type full
_refine_ls_number_parameters 174
_refine_ls_number_reflns 2343
_refine_ls_number_restraints 0
_refine_ls_restrained_S_all 1.094
_refine_ls_R_factor_all 0.0439
_refine_ls_R_factor_gt 0.0417
_refine_ls_shift/su_max 0.013
_refine_ls_shift/su_mean 0.000
_refine_ls_structure_factor_coef Fsqd
_refine_ls_weighting_details 'calc w=1/[\s^2^(Fo^2^)+(0.0544P)^2^+1.5932P] where P=(Fo^2^+2Fc^2^)/3'
_refine_ls_weighting_scheme calc
_refine_ls_wR_factor_gt 0.1123
_refine_ls_wR_factor_ref 0.1136
_reflns_number_gt 2178
_reflns_number_total 2343
_reflns_threshold_expression >2sigma(I)
_cod_data_source_file d4ce00615a2.cif
_cod_data_source_block 1
_cod_depositor_comments
;
The following automatic conversions were performed:

data item '_exptl_crystal_density_meas' value 'none' was changed to
'?' -- the value is perceived as not measured.

Automatic conversion script
Id: cif_fix_values 8170 2020-07-09 18:12:32Z antanas 

 Adding full bibliography for 7249140--7249142.cif.
;
_cod_original_sg_symbol_H-M P2(1)/n
_cod_database_code 7249140

loop_
_symmetry_equiv_pos_as_xyz
'x, y, z'
'-x+1/2, y+1/2, -z+1/2'
'-x, -y, -z'
'x-1/2, -y-1/2, z-1/2'

loop_
_atom_site_label
_atom_site_type_symbol
_atom_site_fract_x
_atom_site_fract_y
_atom_site_fract_z
_atom_site_U_iso_or_equiv
_atom_site_adp_type
_atom_site_occupancy
_atom_site_symmetry_multiplicity
_atom_site_calc_flag
_atom_site_refinement_flags
_atom_site_disorder_assembly
_atom_site_disorder_group
S1 S -0.23612(10) 0.60388(4) 0.48136(4) 0.01759(17) Uani 1 1 d . . .
O0AA O 1.2464(3) 0.67090(12) 0.24352(13) 0.0222(4) Uani 1 1 d . . .
H0AA H 1.2508 0.6960 0.2973 0.033 Uiso 1 1 calc R . .
O1 O 0.8505(3) 0.65302(11) 0.27737(12) 0.0222(4) Uani 1 1 d . . .
N2 N 0.7395(3) 0.46607(13) 0.21534(13) 0.0174(4) Uani 1 1 d . . .
N1 N 0.1644(4) 0.52154(13) 0.39239(14) 0.0181(4) Uani 1 1 d . . .
C7 C 0.5043(4) 0.42857(15) 0.35127(16) 0.0173(5) Uani 1 1 d . . .
C8 C 0.5602(4) 0.48510(15) 0.27656(16) 0.0172(5) Uani 1 1 d . . .
H8 H 0.4705 0.5378 0.2687 0.021 Uiso 1 1 calc R . .
C5 C 0.8301(4) 0.33514(16) 0.29978(17) 0.0205(5) Uani 1 1 d . . .
H5 H 0.9271 0.2841 0.3075 0.025 Uiso 1 1 calc R . .
C10 C -0.0039(4) 0.53026(15) 0.46318(16) 0.0177(5) Uani 1 1 d . . .
C4 C 0.8724(4) 0.39216(15) 0.22474(17) 0.0191(5) Uani 1 1 d . . .
H4 H 0.9956 0.3793 0.1796 0.023 Uiso 1 1 calc R . .
C2 C 1.0199(4) 0.57616(16) 0.14308(16) 0.0200(5) Uani 1 1 d . . .
H2A H 1.1553 0.5337 0.1494 0.024 Uiso 1 1 calc R . .
H2B H 1.0465 0.6108 0.0840 0.024 Uiso 1 1 calc R . .
C9 C 0.3017(4) 0.45329(15) 0.41335(16) 0.0166(5) Uani 1 1 d . . .
C3 C 0.7822(4) 0.52631(16) 0.13257(17) 0.0209(5) Uani 1 1 d . . .
H3A H 0.6461 0.5686 0.1277 0.025 Uiso 1 1 calc R . .
H3B H 0.7845 0.4918 0.0723 0.025 Uiso 1 1 calc R . .
C6 C 0.6440(4) 0.35303(16) 0.36403(17) 0.0193(5) Uani 1 1 d . . .
H6 H 0.6127 0.3143 0.4159 0.023 Uiso 1 1 calc R . .
C1 C 1.0256(4) 0.63671(15) 0.22848(17) 0.0187(5) Uani 1 1 d . . .
S0AA S 0.07855(10) 0.81139(4) 0.43763(4) 0.01842(18) Uani 1 1 d . . .
O1AA O 0.1665(4) 0.90119(12) 0.41827(14) 0.0278(4) Uani 1 1 d . . .
H1AA H 0.0481 0.9333 0.4029 0.042 Uiso 1 1 calc R . .
O2AA O 0.0386(4) 0.80402(12) 0.54110(13) 0.0326(5) Uani 1 1 d . . .
O2 O 0.2855(3) 0.75167(12) 0.41407(13) 0.0283(4) Uani 1 1 d . . .

loop_
_atom_site_aniso_label
_atom_site_aniso_U_11
_atom_site_aniso_U_22
_atom_site_aniso_U_33
_atom_site_aniso_U_23
_atom_site_aniso_U_13
_atom_site_aniso_U_12
S1 0.0183(3) 0.0186(3) 0.0160(3) 0.0016(2) 0.0064(2) 0.0014(2)
O0AA 0.0238(9) 0.0226(9) 0.0205(8) -0.0018(7) 0.0065(7) -0.0042(7)
O1 0.0241(9) 0.0231(9) 0.0195(8) 0.0022(7) 0.0078(7) 0.0046(7)
N2 0.0179(9) 0.0202(10) 0.0143(9) 0.0008(7) 0.0045(7) -0.0018(7)
N1 0.0188(10) 0.0202(10) 0.0156(9) -0.0004(7) 0.0052(7) 0.0009(8)
C7 0.0161(11) 0.0200(12) 0.0160(10) -0.0014(9) 0.0038(8) -0.0016(9)
C8 0.0162(10) 0.0186(11) 0.0168(11) -0.0003(9) 0.0039(8) 0.0009(9)
C5 0.0206(11) 0.0198(12) 0.0211(11) -0.0030(9) 0.0042(9) 0.0015(9)
C10 0.0193(11) 0.0178(11) 0.0159(10) -0.0012(9) 0.0043(8) -0.0020(8)
C4 0.0185(11) 0.0213(12) 0.0176(11) -0.0026(9) 0.0049(9) 0.0007(9)
C2 0.0212(12) 0.0221(12) 0.0169(11) 0.0011(9) 0.0065(9) -0.0013(9)
C9 0.0154(10) 0.0184(11) 0.0161(10) -0.0001(9) 0.0030(8) -0.0010(8)
C3 0.0236(12) 0.0242(12) 0.0148(10) 0.0034(9) 0.0052(9) -0.0013(9)
C6 0.0190(11) 0.0209(12) 0.0181(11) 0.0026(9) 0.0034(9) -0.0012(9)
C1 0.0206(11) 0.0169(11) 0.0187(11) 0.0051(9) 0.0058(9) 0.0019(9)
S0AA 0.0205(3) 0.0201(3) 0.0147(3) -0.0011(2) 0.0043(2) -0.0008(2)
O1AA 0.0327(10) 0.0230(10) 0.0280(10) 0.0065(7) 0.0096(8) 0.0033(7)
O2AA 0.0525(13) 0.0273(10) 0.0182(9) 0.0004(7) 0.0129(8) -0.0050(9)
O2 0.0311(10) 0.0267(10) 0.0273(9) -0.0056(8) 0.0018(7) 0.0064(8)

loop_
_atom_type_symbol
_atom_type_description
_atom_type_scat_dispersion_real
_atom_type_scat_dispersion_imag
_atom_type_scat_source
C C 0.0181 0.0091 'International Tables Vol C Tables 4.2.6.8 and 6.1.1.4'
H H 0.0000 0.0000 'International Tables Vol C Tables 4.2.6.8 and 6.1.1.4'
N N 0.0311 0.0180 'International Tables Vol C Tables 4.2.6.8 and 6.1.1.4'
O O 0.0492 0.0322 'International Tables Vol C Tables 4.2.6.8 and 6.1.1.4'
S S 0.3331 0.5567 'International Tables Vol C Tables 4.2.6.8 and 6.1.1.4'

loop_
_geom_angle_atom_site_label_1
_geom_angle_atom_site_label_2
_geom_angle_atom_site_label_3
_geom_angle
_geom_angle_site_symmetry_1
_geom_angle_site_symmetry_3
_geom_angle_publ_flag
C10 S1 C9 87.60(11) . 3_566 ?
C1 O0AA H0AA 109.5 . . ?
C8 N2 C4 121.4(2) . . ?
C8 N2 C3 118.6(2) . . ?
C4 N2 C3 119.92(19) . . ?
C9 N1 C10 108.00(19) . . ?
C8 C7 C6 118.9(2) . . ?
C8 C7 C9 117.2(2) . . ?
C6 C7 C9 123.9(2) . . ?
N2 C8 C7 120.7(2) . . ?
N2 C8 H8 119.6 . . ?
C7 C8 H8 119.6 . . ?
C4 C5 C6 119.5(2) . . ?
C4 C5 H5 120.2 . . ?
C6 C5 H5 120.2 . . ?
N1 C10 C10 117.1(3) . 3_566 ?
N1 C10 S1 132.80(18) . . ?
C10 C10 S1 110.1(2) 3_566 . ?
N2 C4 C5 120.3(2) . . ?
N2 C4 H4 119.9 . . ?
C5 C4 H4 119.9 . . ?
C1 C2 C3 113.15(19) . . ?
C1 C2 H2A 108.9 . . ?
C3 C2 H2A 108.9 . . ?
C1 C2 H2B 108.9 . . ?
C3 C2 H2B 108.9 . . ?
H2A C2 H2B 107.8 . . ?
N1 C9 C7 120.7(2) . . ?
N1 C9 S1 117.20(16) . 3_566 ?
C7 C9 S1 122.09(17) . 3_566 ?
N2 C3 C2 112.3(2) . . ?
N2 C3 H3A 109.2 . . ?
C2 C3 H3A 109.2 . . ?
N2 C3 H3B 109.2 . . ?
C2 C3 H3B 109.2 . . ?
H3A C3 H3B 107.9 . . ?
C5 C6 C7 119.2(2) . . ?
C5 C6 H6 120.4 . . ?
C7 C6 H6 120.4 . . ?
O1 C1 O0AA 124.0(2) . . ?
O1 C1 C2 124.1(2) . . ?
O0AA C1 C2 111.92(19) . . ?
O2AA S0AA O1AA 107.68(11) . . ?
O2AA S0AA O2 107.01(12) . . ?
O1AA S0AA O2 105.89(11) . . ?
S0AA O1AA H1AA 109.5 . . ?

loop_
_geom_bond_atom_site_label_1
_geom_bond_atom_site_label_2
_geom_bond_distance
_geom_bond_site_symmetry_2
_geom_bond_publ_flag
S1 C10 1.722(2) . ?
S1 C9 1.747(2) 3_566 ?
O0AA C1 1.335(3) . ?
O0AA H0AA 0.8400 . ?
O1 C1 1.212(3) . ?
N2 C8 1.343(3) . ?
N2 C4 1.350(3) . ?
N2 C3 1.495(3) . ?
N1 C9 1.317(3) . ?
N1 C10 1.366(3) . ?
C7 C8 1.388(3) . ?
C7 C6 1.396(3) . ?
C7 C9 1.467(3) . ?
C8 H8 0.9500 . ?
C5 C4 1.381(3) . ?
C5 C6 1.394(3) . ?
C5 H5 0.9500 . ?
C10 C10 1.380(5) 3_566 ?
C4 H4 0.9500 . ?
C2 C1 1.505(3) . ?
C2 C3 1.518(3) . ?
C2 H2A 0.9900 . ?
C2 H2B 0.9900 . ?
C9 S1 1.747(2) 3_566 ?
C3 H3A 0.9900 . ?
C3 H3B 0.9900 . ?
C6 H6 0.9500 . ?
S0AA O2AA 1.4627(18) . ?
S0AA O1AA 1.4803(18) . ?
S0AA O2 1.4976(19) . ?
O1AA H1AA 0.8400 . ?
